data_2229325
loop_
_publ_author_name
'Parthiban, P.'
'Ramkumar, V.'
'Jeong, Yeon Tae'

_publ_section_title
;
 2,4-Bis(4-butoxyphenyl)-3-azabicyclo[3.3.1]nonan-9-one
;
_journal_coeditor_code BQ2279
_journal_issue 3
_journal_name_full 'Acta Crystallographica Section E'
_journal_page_first o635
_journal_paper_doi 10.1107/S1600536811005058
_journal_volume 67
_journal_year 2011
_chemical_formula_iupac 'C28 H37 N O3'
_chemical_formula_moiety 'C28 H37 N O3'
_chemical_formula_sum 'C28 H37 N O3'
_chemical_formula_weight 435.59
_chemical_name_systematic
;
2,4-Bis(4-butoxyphenyl)-3-azabicyclo[3.3.1]nonan-9-one
;
_space_group_IT_number 62
_symmetry_cell_setting orthorhombic
_symmetry_space_group_name_Hall '-P 2ac 2n'
_symmetry_space_group_name_H-M 'P n m a'
_atom_sites_solution_hydrogens geom
_atom_sites_solution_primary direct
_atom_sites_solution_secondary difmap
_audit_creation_method SHELXL-97
_cell_angle_alpha 90.00
_cell_angle_beta 90.00
_cell_angle_gamma 90.00
_cell_formula_units_Z 4
_cell_length_a 7.7780(5)
_cell_length_b 31.457(2)
_cell_length_c 9.9560(6)
_cell_measurement_reflns_used 4431
_cell_measurement_temperature 298(2)
_cell_measurement_theta_max 26.9
_cell_measurement_theta_min 3.3
_cell_volume 2436.0(3)
_computing_cell_refinement 'APEX2 and SAINT-Plus (Bruker, 2004)'
_computing_data_collection 'APEX2 (Bruker, 2004)'
_computing_data_reduction 'SAINT-Plus and XPREP (Bruker, 2004)'
_computing_molecular_graphics 'ORTEP-3 (Farrugia, 1997)'
_computing_publication_material 'SHELXL97 (Sheldrick, 2008)'
_computing_structure_refinement 'SHELXL97 (Sheldrick, 2008)'
_computing_structure_solution 'SHELXS97 (Sheldrick, 2008)'
_diffrn_ambient_temperature 298(2)
_diffrn_measured_fraction_theta_full 0.983
_diffrn_measured_fraction_theta_max 0.968
_diffrn_measurement_device_type 'Bruker APEXII CCD area-detector'
_diffrn_measurement_method 'phi and omega scans'
_diffrn_radiation_monochromator graphite
_diffrn_radiation_source 'fine-focus sealed tube'
_diffrn_radiation_type MoK\a
_diffrn_radiation_wavelength 0.71073
_diffrn_reflns_av_R_equivalents 0.0248
_diffrn_reflns_av_sigmaI/netI 0.0297
_diffrn_reflns_limit_h_max 9
_diffrn_reflns_limit_h_min -10
_diffrn_reflns_limit_k_max 41
_diffrn_reflns_limit_k_min -21
_diffrn_reflns_limit_l_max 13
_diffrn_reflns_limit_l_min -11
_diffrn_reflns_number 10360
_diffrn_reflns_theta_full 25.00
_diffrn_reflns_theta_max 28.30
_diffrn_reflns_theta_min 2.15
_exptl_absorpt_coefficient_mu 0.076
_exptl_absorpt_correction_T_max 0.9813
_exptl_absorpt_correction_T_min 0.9739
_exptl_absorpt_correction_type multi-scan
_exptl_absorpt_process_details '(SADABS; Bruker, 2004)'
_exptl_crystal_colour colorless
_exptl_crystal_density_diffrn 1.188
_exptl_crystal_density_method 'not measured'
_exptl_crystal_description block
_exptl_crystal_F_000 944
_exptl_crystal_size_max 0.35
_exptl_crystal_size_mid 0.28
_exptl_crystal_size_min 0.25
_refine_diff_density_max 0.324
_refine_diff_density_min -0.183
_refine_ls_extinction_method none
_refine_ls_goodness_of_fit_ref 1.020
_refine_ls_hydrogen_treatment mixed
_refine_ls_matrix_type full
_refine_ls_number_parameters 155
_refine_ls_number_reflns 2991
_refine_ls_number_restraints 0
_refine_ls_restrained_S_all 1.020
_refine_ls_R_factor_all 0.0933
_refine_ls_R_factor_gt 0.0560
_refine_ls_shift/su_max 0.000
_refine_ls_shift/su_mean 0.000
_refine_ls_structure_factor_coef Fsqd
_refine_ls_weighting_details 'calc w=1/[\s^2^(Fo^2^)+(0.0606P)^2^+1.2024P] where P=(Fo^2^+2Fc^2^)/3'
_refine_ls_weighting_scheme calc
_refine_ls_wR_factor_gt 0.1365
_refine_ls_wR_factor_ref 0.1634
_reflns_number_gt 1900
_reflns_number_total 2991
_reflns_threshold_expression I>2sigma(I)
_cod_data_source_file bq2279.cif
_cod_data_source_block I
_cod_database_code 2229325
_cod_database_fobs_code 2229325

loop_
_symmetry_equiv_pos_as_xyz
'x, y, z'
'-x+1/2, -y, z+1/2'
'-x, y+1/2, -z'
'x+1/2, -y+1/2, -z+1/2'
'-x, -y, -z'
'x-1/2, y, -z-1/2'
'x, -y-1/2, z'
'-x-1/2, y-1/2, z-1/2'

loop_
_atom_site_type_symbol
_atom_site_label
_atom_site_fract_x
_atom_site_fract_y
_atom_site_fract_z
_atom_site_U_iso_or_equiv
_atom_site_adp_type
_atom_site_calc_flag
_atom_site_refinement_flags
_atom_site_occupancy
_atom_site_disorder_assembly
_atom_site_disorder_group
C C1 1.1848(3) 0.71161(6) 0.10972(19) 0.0455(5) Uani d . 1 . .
H H1 1.2239 0.7136 0.2031 0.055 Uiso calc R 1 . .
C C2 1.3471(3) 0.71050(6) 0.0188(2) 0.0487(5) Uani d . 1 . .
H H2 1.4165 0.6857 0.0432 0.058 Uiso calc R 1 . .
C C3 1.4496(4) 0.7500 0.0466(3) 0.0494(7) Uani d S 1 . .
C C4 1.3130(3) 0.70937(6) -0.1338(2) 0.0523(5) Uani d . 1 . .
H H4A 1.4208 0.7044 -0.1801 0.063 Uiso calc R 1 . .
H H4B 1.2372 0.6857 -0.1536 0.063 Uiso calc R 1 . .
C C5 1.2325(4) 0.7500 -0.1884(3) 0.0547(7) Uani d S 1 . .
H H5A 1.1109 0.7500 -0.1667 0.066 Uiso calc SR 1 . .
H H5B 1.2429 0.7500 -0.2855 0.066 Uiso calc SR 1 . .
C C6 1.0781(3) 0.67181(6) 0.09708(18) 0.0440(4) Uani d . 1 . .
C C7 0.9491(3) 0.66660(6) 0.0020(2) 0.0542(5) Uani d . 1 . .
H H7 0.9213 0.6891 -0.0544 0.065 Uiso calc R 1 . .
C C8 0.8618(3) 0.62882(7) -0.0105(2) 0.0560(5) Uani d . 1 . .
H H8 0.7765 0.6260 -0.0753 0.067 Uiso calc R 1 . .
C C9 0.9001(3) 0.59496(6) 0.0730(2) 0.0495(5) Uani d . 1 . .
C C10 1.0237(3) 0.59983(6) 0.1706(2) 0.0530(5) Uani d . 1 . .
H H10 1.0487 0.5775 0.2288 0.064 Uiso calc R 1 . .
C C11 1.1108(3) 0.63806(6) 0.1821(2) 0.0500(5) Uani d . 1 . .
H H11 1.1936 0.6411 0.2489 0.060 Uiso calc R 1 . .
C C12 0.8378(3) 0.52285(6) 0.1337(2) 0.0601(6) Uani d . 1 . .
H H12A 0.8154 0.5296 0.2271 0.072 Uiso calc R 1 . .
H H12B 0.9567 0.5139 0.1253 0.072 Uiso calc R 1 . .
C C13 0.7190(3) 0.48792(7) 0.0868(3) 0.0663(6) Uani d . 1 . .
H H13A 0.6013 0.4978 0.0945 0.080 Uiso calc R 1 . .
H H13B 0.7413 0.4825 -0.0075 0.080 Uiso calc R 1 . .
C C14 0.7355(4) 0.44743(7) 0.1615(3) 0.0752(7) Uani d . 1 . .
H H14A 0.7082 0.4523 0.2553 0.090 Uiso calc R 1 . .
H H14B 0.8538 0.4377 0.1566 0.090 Uiso calc R 1 . .
C C15 0.6187(4) 0.41318(8) 0.1070(3) 0.0882(9) Uani d . 1 . .
H H15A 0.5020 0.4231 0.1080 0.132 Uiso calc R 1 . .
H H15B 0.6283 0.3882 0.1618 0.132 Uiso calc R 1 . .
H H15C 0.6517 0.4065 0.0165 0.132 Uiso calc R 1 . .
N N1 1.0856(3) 0.7500 0.0803(2) 0.0456(5) Uani d S 1 . .
O O1 1.5979(3) 0.7500 0.0826(2) 0.0692(6) Uani d S 1 . .
O O2 0.8061(2) 0.55880(5) 0.05158(16) 0.0662(5) Uani d . 1 . .
H H1N 0.991(4) 0.7500 0.127(3) 0.052(9) Uiso d S 1 . .

loop_
_atom_site_aniso_label
_atom_site_aniso_U_11
_atom_site_aniso_U_22
_atom_site_aniso_U_33
_atom_site_aniso_U_12
_atom_site_aniso_U_13
_atom_site_aniso_U_23
C1 0.0549(11) 0.0463(10) 0.0354(10) 0.0017(9) -0.0014(8) 0.0015(8)
C2 0.0523(11) 0.0457(10) 0.0480(11) 0.0066(9) -0.0010(9) 0.0022(8)
C3 0.0480(16) 0.0612(17) 0.0392(15) 0.000 -0.0013(13) 0.000
C4 0.0609(12) 0.0500(11) 0.0459(11) -0.0011(9) 0.0079(10) -0.0064(9)
C5 0.0652(19) 0.0616(18) 0.0374(15) 0.000 -0.0012(14) 0.000
C6 0.0516(10) 0.0444(10) 0.0360(10) 0.0038(8) 0.0046(8) 0.0018(8)
C7 0.0670(13) 0.0523(12) 0.0434(11) 0.0004(10) -0.0066(10) 0.0120(9)
C8 0.0617(12) 0.0598(13) 0.0465(12) -0.0056(10) -0.0106(10) 0.0068(9)
C9 0.0540(11) 0.0458(10) 0.0487(12) 0.0017(9) 0.0047(9) 0.0021(9)
C10 0.0566(12) 0.0458(11) 0.0565(13) 0.0079(9) -0.0016(10) 0.0125(9)
C11 0.0534(11) 0.0511(11) 0.0456(11) 0.0063(9) -0.0059(9) 0.0055(9)
C12 0.0604(13) 0.0494(12) 0.0704(15) 0.0043(10) 0.0027(12) 0.0078(10)
C13 0.0629(13) 0.0600(14) 0.0761(17) -0.0033(11) 0.0005(12) 0.0103(12)
C14 0.0776(16) 0.0589(14) 0.0893(19) 0.0063(12) 0.0013(15) 0.0050(13)
C15 0.104(2) 0.0565(14) 0.104(2) -0.0075(14) 0.0128(18) -0.0072(14)
N1 0.0490(13) 0.0441(12) 0.0439(13) 0.000 0.0054(11) 0.000
O1 0.0563(13) 0.0787(15) 0.0725(16) 0.000 -0.0153(12) 0.000
O2 0.0762(10) 0.0504(8) 0.0721(11) -0.0099(8) -0.0117(9) 0.0099(7)

loop_
_atom_type_symbol
_atom_type_description
_atom_type_scat_dispersion_real
_atom_type_scat_dispersion_imag
_atom_type_scat_source
C C 0.0033 0.0016 'International Tables Vol C Tables 4.2.6.8 and 6.1.1.4'
H H 0.0000 0.0000 'International Tables Vol C Tables 4.2.6.8 and 6.1.1.4'
N N 0.0061 0.0033 'International Tables Vol C Tables 4.2.6.8 and 6.1.1.4'
O O 0.0106 0.0060 'International Tables Vol C Tables 4.2.6.8 and 6.1.1.4'

loop_
_geom_angle_atom_site_label_1
_geom_angle_atom_site_label_2
_geom_angle_atom_site_label_3
_geom_angle_site_symmetry_1
_geom_angle_site_symmetry_3
_geom_angle
_geom_angle_publ_flag
N1 C1 C6 . . 112.25(17) ?
N1 C1 C2 . . 109.31(16) ?
C6 C1 C2 . . 112.33(15) ?
N1 C1 H1 . . 107.6 ?
C6 C1 H1 . . 107.6 ?
C2 C1 H1 . . 107.6 ?
C3 C2 C4 . . 106.96(18) ?
C3 C2 C1 . . 107.76(17) ?
C4 C2 C1 . . 115.76(17) ?
C3 C2 H2 . . 108.7 ?
C4 C2 H2 . . 108.7 ?
C1 C2 H2 . . 108.7 ?
O1 C3 C2 . . 124.15(12) ?
O1 C3 C2 . 7_575 124.15(12) ?
C2 C3 C2 . 7_575 111.7(2) ?
C5 C4 C2 . . 113.74(17) ?
C5 C4 H4A . . 108.8 ?
C2 C4 H4A . . 108.8 ?
C5 C4 H4B . . 108.8 ?
C2 C4 H4B . . 108.8 ?
H4A C4 H4B . . 107.7 ?
C4 C5 C4 . 7_575 114.1(2) ?
C4 C5 H5A . . 108.7 ?
C4 C5 H5A 7_575 . 108.7 ?
C4 C5 H5B . . 108.7 ?
C4 C5 H5B 7_575 . 108.7 ?
H5A C5 H5B . . 107.6 ?
C11 C6 C7 . . 117.37(18) ?
C11 C6 C1 . . 119.07(18) ?
C7 C6 C1 . . 123.54(17) ?
C8 C7 C6 . . 121.36(18) ?
C8 C7 H7 . . 119.3 ?
C6 C7 H7 . . 119.3 ?
C7 C8 C9 . . 120.3(2) ?
C7 C8 H8 . . 119.8 ?
C9 C8 H8 . . 119.8 ?
O2 C9 C10 . . 125.15(18) ?
O2 C9 C8 . . 115.55(18) ?
C10 C9 C8 . . 119.29(19) ?
C9 C10 C11 . . 119.77(18) ?
C9 C10 H10 . . 120.1 ?
C11 C10 H10 . . 120.1 ?
C6 C11 C10 . . 121.80(19) ?
C6 C11 H11 . . 119.1 ?
C10 C11 H11 . . 119.1 ?
O2 C12 C13 . . 107.21(19) ?
O2 C12 H12A . . 110.3 ?
C13 C12 H12A . . 110.3 ?
O2 C12 H12B . . 110.3 ?
C13 C12 H12B . . 110.3 ?
H12A C12 H12B . . 108.5 ?
C14 C13 C12 . . 114.7(2) ?
C14 C13 H13A . . 108.6 ?
C12 C13 H13A . . 108.6 ?
C14 C13 H13B . . 108.6 ?
C12 C13 H13B . . 108.6 ?
H13A C13 H13B . . 107.6 ?
C13 C14 C15 . . 112.4(2) ?
C13 C14 H14A . . 109.1 ?
C15 C14 H14A . . 109.1 ?
C13 C14 H14B . . 109.1 ?
C15 C14 H14B . . 109.1 ?
H14A C14 H14B . . 107.9 ?
C14 C15 H15A . . 109.5 ?
C14 C15 H15B . . 109.5 ?
H15A C15 H15B . . 109.5 ?
C14 C15 H15C . . 109.5 ?
H15A C15 H15C . . 109.5 ?
H15B C15 H15C . . 109.5 ?
C1 N1 C1 . 7_575 111.3(2) ?
C1 N1 H1N . . 109.8(9) ?
C1 N1 H1N 7_575 . 109.8(9) ?
C9 O2 C12 . . 118.72(17) ?

loop_
_geom_bond_atom_site_label_1
_geom_bond_atom_site_label_2
_geom_bond_site_symmetry_2
_geom_bond_distance
_geom_bond_publ_flag
C1 N1 . 1.463(2) ?
C1 C6 . 1.507(3) ?
C1 C2 . 1.554(3) ?
C1 H1 . 0.9800 ?
C2 C3 . 1.502(2) ?
C2 C4 . 1.543(3) ?
C2 H2 . 0.9800 ?
C3 O1 . 1.208(3) ?
C3 C2 7_575 1.502(2) ?
C4 C5 . 1.523(3) ?
C4 H4A . 0.9700 ?
C4 H4B . 0.9700 ?
C5 C4 7_575 1.523(3) ?
C5 H5A . 0.9700 ?
C5 H5B . 0.9700 ?
C6 C11 . 1.382(3) ?
C6 C7 . 1.390(3) ?
C7 C8 . 1.374(3) ?
C7 H7 . 0.9300 ?
C8 C9 . 1.384(3) ?
C8 H8 . 0.9300 ?
C9 O2 . 1.369(2) ?
C9 C10 . 1.376(3) ?
C10 C11 . 1.385(3) ?
C10 H10 . 0.9300 ?
C11 H11 . 0.9300 ?
C12 O2 . 1.417(2) ?
C12 C13 . 1.510(3) ?
C12 H12A . 0.9700 ?
C12 H12B . 0.9700 ?
C13 C14 . 1.481(3) ?
C13 H13A . 0.9700 ?
C13 H13B . 0.9700 ?
C14 C15 . 1.510(4) ?
C14 H14A . 0.9700 ?
C14 H14B . 0.9700 ?
C15 H15A . 0.9600 ?
C15 H15B . 0.9600 ?
C15 H15C . 0.9600 ?
N1 C1 7_575 1.463(2) ?
N1 H1N . 0.87(3) ?

loop_
_geom_torsion_atom_site_label_1
_geom_torsion_atom_site_label_2
_geom_torsion_atom_site_label_3
_geom_torsion_atom_site_label_4
_geom_torsion_site_symmetry_1
_geom_torsion_site_symmetry_2
_geom_torsion_site_symmetry_3
_geom_torsion_site_symmetry_4
_geom_torsion
_geom_torsion_publ_flag
N1 C1 C2 C3 . . . . 58.7(2) ?
C6 C1 C2 C3 . . . . -176.04(17) ?
N1 C1 C2 C4 . . . . -61.0(2) ?
C6 C1 C2 C4 . . . . 64.3(2) ?
C4 C2 C3 O1 . . . . -111.7(3) ?
C1 C2 C3 O1 . . . . 123.2(3) ?
C4 C2 C3 C2 . . . 7_575 66.0(3) ?
C1 C2 C3 C2 . . . 7_575 -59.1(3) ?
C3 C2 C4 C5 . . . . -52.9(2) ?
C1 C2 C4 C5 . . . . 67.2(2) ?
C2 C4 C5 C4 . . . 7_575 43.6(3) ?
N1 C1 C6 C11 . . . . -145.94(19) ?
C2 C1 C6 C11 . . . . 90.4(2) ?
N1 C1 C6 C7 . . . . 35.4(3) ?
C2 C1 C6 C7 . . . . -88.3(2) ?
C11 C6 C7 C8 . . . . -2.4(3) ?
C1 C6 C7 C8 . . . . 176.3(2) ?
C6 C7 C8 C9 . . . . 0.5(3) ?
C7 C8 C9 O2 . . . . -179.7(2) ?
C7 C8 C9 C10 . . . . 1.5(3) ?
O2 C9 C10 C11 . . . . 179.82(19) ?
C8 C9 C10 C11 . . . . -1.6(3) ?
C7 C6 C11 C10 . . . . 2.4(3) ?
C1 C6 C11 C10 . . . . -176.39(18) ?
C9 C10 C11 C6 . . . . -0.4(3) ?
O2 C12 C13 C14 . . . . 179.6(2) ?
C12 C13 C14 C15 . . . . -177.8(2) ?
C6 C1 N1 C1 . . . 7_575 172.73(12) ?
C2 C1 N1 C1 . . . 7_575 -61.9(2) ?
C10 C9 O2 C12 . . . . -1.0(3) ?
C8 C9 O2 C12 . . . . -179.72(19) ?
C13 C12 O2 C9 . . . . -179.18(19) ?
